data_2212197
loop_
_publ_author_name
'Bohle, D. Scott'
'Dorans, Kirsten S.'
'Fotie, Jean'

_publ_section_title
;
 <i>trans</i>-Bis(2-aminophenyl)diazene
;
_journal_coeditor_code HB2260
_journal_issue 2
_journal_name_full 'Acta Crystallographica Section E'
_journal_page_first o889
_journal_page_last o890
_journal_paper_doi 10.1107/S1600536807002413
_journal_volume 63
_journal_year 2007
_chemical_formula_moiety 'C12 H12 N4'
_chemical_formula_sum 'C12 H12 N4'
_chemical_formula_weight 212.26
_chemical_name_common daab
_chemical_name_systematic 2,2'-diaminoazobenzene
_space_group_IT_number 15
_symmetry_cell_setting monoclinic
_symmetry_space_group_name_Hall '-C 2yc'
_symmetry_space_group_name_H-M 'C 1 2/c 1'
_atom_sites_solution_hydrogens difmap
_atom_sites_solution_primary direct
_atom_sites_solution_secondary difmap
_audit_creation_method SHELXL-97
_cell_angle_alpha 90.00
_cell_angle_beta 106.357(3)
_cell_angle_gamma 90.00
_cell_formula_units_Z 4
_cell_length_a 22.278(6)
_cell_length_b 5.8647(16)
_cell_length_c 8.254(2)
_cell_measurement_reflns_used 157
_cell_measurement_temperature 100(2)
_cell_measurement_theta_max 28.11
_cell_measurement_theta_min 2.32
_cell_volume 1034.8(5)
_computing_cell_refinement 'SAINT (Siemens, 1996)'
_computing_data_collection 'SMART (Siemens, 1996)'
_computing_data_reduction SAINT
_computing_molecular_graphics 'SHELXTL (Siemens, 1996)'
_computing_publication_material SHELXTL
_computing_structure_refinement 'SHELXL97 (Sheldrick, 1997)'
_computing_structure_solution 'SHELXS97 (Sheldrick, 1997)'
_diffrn_ambient_temperature 273(2)
_diffrn_measured_fraction_theta_full 0.991
_diffrn_measured_fraction_theta_max 0.991
_diffrn_measurement_device_type 'Siemens SMART CCD'
_diffrn_measurement_method \w
_diffrn_radiation_monochromator graphite
_diffrn_radiation_source 'fine-focus sealed tube'
_diffrn_radiation_type 'Mo K\a'
_diffrn_radiation_wavelength 0.71073
_diffrn_reflns_av_R_equivalents 0.0214
_diffrn_reflns_av_sigmaI/netI 0.0181
_diffrn_reflns_limit_h_max 27
_diffrn_reflns_limit_h_min -27
_diffrn_reflns_limit_k_max 7
_diffrn_reflns_limit_k_min -7
_diffrn_reflns_limit_l_max 10
_diffrn_reflns_limit_l_min -9
_diffrn_reflns_number 3927
_diffrn_reflns_theta_full 25.92
_diffrn_reflns_theta_max 25.92
_diffrn_reflns_theta_min 1.91
_exptl_absorpt_coefficient_mu 0.087
_exptl_absorpt_correction_T_max 0.990
_exptl_absorpt_correction_T_min 0.983
_exptl_absorpt_correction_type multi-scan
_exptl_absorpt_process_details '(SADABS; Siemens, 1996)'
_exptl_crystal_colour orange--red
_exptl_crystal_density_diffrn 1.362
_exptl_crystal_density_meas 1.32
_exptl_crystal_density_method 'flotation <b>in ????</b>'
_exptl_crystal_description block
_exptl_crystal_F_000 448
_exptl_crystal_size_max 0.20
_exptl_crystal_size_mid 0.10
_exptl_crystal_size_min 0.07
_refine_diff_density_max 0.267
_refine_diff_density_min -0.184
_refine_ls_extinction_method none
_refine_ls_goodness_of_fit_ref 1.032
_refine_ls_hydrogen_treatment mixed
_refine_ls_matrix_type full
_refine_ls_number_parameters 81
_refine_ls_number_reflns 1003
_refine_ls_number_restraints 0
_refine_ls_restrained_S_all 1.032
_refine_ls_R_factor_all 0.0355
_refine_ls_R_factor_gt 0.0335
_refine_ls_shift/su_max 0.000
_refine_ls_shift/su_mean 0.000
_refine_ls_structure_factor_coef Fsqd
_refine_ls_weighting_details 'calc w=1/[\s^2^(Fo^2^)+(0.0584P)^2^+0.6927P] where P=(Fo^2^+2Fc^2^)/3'
_refine_ls_weighting_scheme calc
_refine_ls_wR_factor_gt 0.0953
_refine_ls_wR_factor_ref 0.0982
_reflns_number_gt 929
_reflns_number_total 1003
_reflns_threshold_expression I>2\s(I)
_cod_data_source_file hb2260.cif
_cod_data_source_block I
_cod_original_sg_symbol_H-M 'C 2/c'
_cod_database_code 2212197
_cod_database_fobs_code 2212197

loop_
_symmetry_equiv_pos_as_xyz
'x, y, z'
'-x, y, -z+1/2'
'x+1/2, y+1/2, z'
'-x+1/2, y+1/2, -z+1/2'
'-x, -y, -z'
'x, -y, z-1/2'
'-x+1/2, -y+1/2, -z'
'x+1/2, -y+1/2, z-1/2'

loop_
_atom_site_type_symbol
_atom_site_label
_atom_site_fract_x
_atom_site_fract_y
_atom_site_fract_z
_atom_site_U_iso_or_equiv
_atom_site_adp_type
_atom_site_calc_flag
_atom_site_refinement_flags
_atom_site_occupancy
N N1 0.01100(4) 0.09432(15) 0.48469(11) 0.0164(3) Uani d . 1
N N2 0.06365(5) 0.48594(16) 0.41750(12) 0.0196(3) Uani d . 1
C C1 0.07248(5) 0.14153(18) 0.58466(12) 0.0154(3) Uani d . 1
C C2 0.09767(5) 0.34962(18) 0.54716(12) 0.0158(3) Uani d . 1
C C3 0.15849(5) 0.40897(19) 0.64058(14) 0.0186(3) Uani d . 1
H H3A 0.1760 0.5444 0.6170 0.022 Uiso calc R 1
C C4 0.19264(5) 0.26818(19) 0.76747(14) 0.0206(3) Uani d . 1
H H4A 0.2329 0.3104 0.8287 0.025 Uiso calc R 1
C C5 0.16749(5) 0.0628(2) 0.80508(13) 0.0204(3) Uani d . 1
H H5A 0.1907 -0.0307 0.8910 0.024 Uiso calc R 1
C C6 0.10796(5) 0.00022(18) 0.71356(13) 0.0178(3) Uani d . 1
H H6A 0.0912 -0.1367 0.7374 0.021 Uiso calc R 1
H H2B 0.0770(7) 0.627(3) 0.4141(17) 0.030(4) Uiso d . 1
H H2A 0.0230(8) 0.458(3) 0.3846(18) 0.033(4) Uiso d . 1

loop_
_atom_site_aniso_label
_atom_site_aniso_U_11
_atom_site_aniso_U_22
_atom_site_aniso_U_33
_atom_site_aniso_U_12
_atom_site_aniso_U_13
_atom_site_aniso_U_23
N1 0.0181(5) 0.0164(5) 0.0159(5) -0.0006(3) 0.0066(4) -0.0012(3)
N2 0.0197(5) 0.0170(5) 0.0215(5) -0.0013(4) 0.0048(4) 0.0022(4)
C1 0.0162(5) 0.0174(5) 0.0140(5) 0.0002(4) 0.0064(4) -0.0031(4)
C2 0.0188(5) 0.0160(5) 0.0146(5) 0.0020(4) 0.0079(4) -0.0021(4)
C3 0.0191(6) 0.0170(6) 0.0217(6) -0.0031(4) 0.0089(4) -0.0022(4)
C4 0.0155(5) 0.0249(6) 0.0205(6) -0.0010(4) 0.0037(4) -0.0038(4)
C5 0.0200(6) 0.0227(6) 0.0172(5) 0.0031(4) 0.0033(4) 0.0015(4)
C6 0.0210(6) 0.0166(5) 0.0171(5) -0.0003(4) 0.0077(4) 0.0000(4)

loop_
_atom_type_symbol
_atom_type_description
_atom_type_scat_dispersion_real
_atom_type_scat_dispersion_imag
_atom_type_scat_source
C C 0.0033 0.0016 'International Tables Vol C Tables 4.2.6.8 and 6.1.1.4'
H H 0.0000 0.0000 'International Tables Vol C Tables 4.2.6.8 and 6.1.1.4'
N N 0.0061 0.0033 'International Tables Vol C Tables 4.2.6.8 and 6.1.1.4'

loop_
_geom_angle_atom_site_label_1
_geom_angle_atom_site_label_2
_geom_angle_atom_site_label_3
_geom_angle_site_symmetry_1
_geom_angle
_geom_angle_publ_flag
N1 N1 C1 5_556 114.92(11) n
C2 N2 H2B . 116.9(9) n
C2 N2 H2A . 115.0(10) n
H2B N2 H2A . 119.2(13) n
C6 C1 N1 . 124.98(10) n
C6 C1 C2 . 120.15(10) n
N1 C1 C2 . 114.87(9) n
N2 C2 C3 . 121.20(10) n
N2 C2 C1 . 120.34(10) n
C3 C2 C1 . 118.43(10) n
C4 C3 C2 . 120.63(10) n
C4 C3 H3A . 119.7 n
C2 C3 H3A . 119.7 n
C3 C4 C5 . 120.86(10) n
C3 C4 H4A . 119.6 n
C5 C4 H4A . 119.6 n
C6 C5 C4 . 119.41(10) n
C6 C5 H5A . 120.3 n
C4 C5 H5A . 120.3 n
C5 C6 C1 . 120.52(10) n
C5 C6 H6A . 119.7 n
C1 C6 H6A . 119.7 n

loop_
_geom_bond_atom_site_label_1
_geom_bond_atom_site_label_2
_geom_bond_site_symmetry_2
_geom_bond_distance
_geom_bond_publ_flag
N1 N1 5_556 1.2641(18) n
N1 C1 . 1.4131(14) n
N2 C2 . 1.3792(14) n
N2 H2B . 0.884(16) n
N2 H2A . 0.884(16) n
C1 C6 . 1.4036(15) n
C1 C2 . 1.4135(15) n
C2 C3 . 1.4011(15) n
C3 C4 . 1.3816(16) n
C3 H3A . 0.9300 n
C4 C5 . 1.3999(16) n
C4 H4A . 0.9300 n
C5 C6 . 1.3783(16) n
C5 H5A . 0.9300 n
C6 H6A . 0.9300 n

loop_
_geom_hbond_atom_site_label_D
_geom_hbond_atom_site_label_H
_geom_hbond_atom_site_label_A
_geom_hbond_distance_DH
_geom_hbond_distance_HA
_geom_hbond_distance_DA
_geom_hbond_angle_DHA
N2 H2A N1 0.884(18) 2.330(17) 2.7064(15) 105.7(13)

loop_
_geom_torsion_atom_site_label_1
_geom_torsion_atom_site_label_2
_geom_torsion_atom_site_label_3
_geom_torsion_atom_site_label_4
_geom_torsion_site_symmetry_1
_geom_torsion
_geom_torsion_publ_flag
N1 N1 C1 C6 5_556 -2.03(17) n
N1 N1 C1 C2 5_556 178.34(10) n
C6 C1 C2 N2 . 178.18(9) n
N1 C1 C2 N2 . -2.17(14) n
C6 C1 C2 C3 . 0.42(15) n
N1 C1 C2 C3 . -179.93(8) n
N2 C2 C3 C4 . -178.42(9) n
C1 C2 C3 C4 . -0.68(16) n
C2 C3 C4 C5 . 0.33(16) n
C3 C4 C5 C6 . 0.29(16) n
C4 C5 C6 C1 . -0.55(16) n
N1 C1 C6 C5 . -179.42(9) n
C2 C1 C6 C5 . 0.19(16) n
